data_7006921
loop_
_publ_author_name
'Hannant, Mark H.'
'Wright, Joseph A.'
'Lancaster, Simon J.'
'Hughes, David L.'
'Horton, Peter N.'
'Bochmann, Manfred'

_publ_section_title
;
 The synthesis of new weakly coordinating diborate anions: anion
 stability as a function of linker structure and steric bulk.
;
_journal_issue 20
_journal_name_full 'Dalton transactions (Cambridge, England : 2003)'
_journal_page_first 2415
_journal_page_last 2426
_journal_paper_doi 10.1039/b515548g
_journal_year 2006
_chemical_formula_moiety 'C36 H2 B F26 N, C H2 Cl2'
_chemical_formula_structural '[(C6F4-C6F5-2)2-B(NH2C6F4-C6F4)].CH2Cl2'
_chemical_formula_sum 'C37 H4 B Cl2 F26 N'
_chemical_formula_weight 1038.12
_space_group_IT_number 2
_symmetry_cell_setting triclinic
_symmetry_space_group_name_Hall '-P 1'
_symmetry_space_group_name_H-M 'P -1'
_atom_sites_solution_hydrogens geom
_atom_sites_solution_primary direct
_atom_sites_solution_secondary difmap
_audit_creation_method SHELXL-97
_cell_angle_alpha 87.181(2)
_cell_angle_beta 83.930(3)
_cell_angle_gamma 85.923(2)
_cell_formula_units_Z 4
_cell_length_a 10.9769(3)
_cell_length_b 14.3059(6)
_cell_length_c 22.4108(10)
_cell_measurement_reflns_used 13519
_cell_measurement_temperature 120(2)
_cell_measurement_theta_max 27.485
_cell_measurement_theta_min 2.910
_cell_volume 3487.6(2)
_computing_cell_refinement ' DENZO (Otwinowski & Minor, 1997) and COLLECT (Hooft, 1998)'
_computing_data_collection ' DENZO (Otwinowski and Minor, 1997)'
_computing_data_reduction ' DENZO (Otwinowski & Minor, 1997) and COLLECT (Hooft, 1998)'
_computing_molecular_graphics 'PLATON (Spek, 1990)'
_computing_structure_refinement 'SHELXL-97 (Sheldrick, 1997b)'
_computing_structure_solution 'SHELXS-97 (Sheldrick, 1997a)'
_diffrn_ambient_temperature 120(2)
_diffrn_detector_area_resol_mean 9.091
_diffrn_measured_fraction_theta_full 0.950
_diffrn_measured_fraction_theta_max 0.950
_diffrn_measurement_device_type 'Nonius KappaCCD Area Detector'
_diffrn_measurement_method '\f and \w scans to fill Ewald Sphere'
_diffrn_radiation_monochromator graphite
_diffrn_radiation_source 'Nonius FR591 rotating anode'
_diffrn_radiation_type MoK\a
_diffrn_radiation_wavelength 0.71073
_diffrn_reflns_av_R_equivalents 0.0752
_diffrn_reflns_av_sigmaI/netI 0.1101
_diffrn_reflns_limit_h_max 14
_diffrn_reflns_limit_h_min -14
_diffrn_reflns_limit_k_max 18
_diffrn_reflns_limit_k_min -18
_diffrn_reflns_limit_l_max 29
_diffrn_reflns_limit_l_min -28
_diffrn_reflns_number 49270
_diffrn_reflns_theta_full 27.45
_diffrn_reflns_theta_max 27.45
_diffrn_reflns_theta_min 2.96
_exptl_absorpt_coefficient_mu 0.361
_exptl_absorpt_correction_T_max 0.9787
_exptl_absorpt_correction_T_min 0.9183
_exptl_absorpt_correction_type multi-scan
_exptl_absorpt_process_details 'SORTAV Blessing (1997)'
_exptl_crystal_colour Colourless
_exptl_crystal_density_diffrn 1.977
_exptl_crystal_density_method 'not measured'
_exptl_crystal_description Slab
_exptl_crystal_F_000 2024
_exptl_crystal_size_max 0.24
_exptl_crystal_size_mid 0.16
_exptl_crystal_size_min 0.06
_refine_diff_density_max 0.674
_refine_diff_density_min -0.490
_refine_diff_density_rms 0.079
_refine_ls_extinction_coef 0.0002(2)
_refine_ls_extinction_expression Fc^*^=kFc[1+0.001xFc^2^\l^3^/sin(2\q)]^-1/4^
_refine_ls_extinction_method SHELXL
_refine_ls_goodness_of_fit_ref 0.948
_refine_ls_hydrogen_treatment constr
_refine_ls_matrix_type full
_refine_ls_number_parameters 1208
_refine_ls_number_reflns 15151
_refine_ls_number_restraints 0
_refine_ls_restrained_S_all 0.948
_refine_ls_R_factor_all 0.1444
_refine_ls_R_factor_gt 0.0558
_refine_ls_shift/su_max 0.000
_refine_ls_shift/su_mean 0.000
_refine_ls_structure_factor_coef Fsqd
_refine_ls_weighting_details 'calc w=1/[\s^2^(Fo^2^)+(0.0733P)^2^+0.0000P] where P=(Fo^2^+2Fc^2^)/3'
_refine_ls_weighting_scheme calc
_refine_ls_wR_factor_gt 0.1208
_refine_ls_wR_factor_ref 0.1510
_reflns_number_gt 7595
_reflns_number_total 15151
_reflns_threshold_expression >2sigma(I)
_cod_data_source_file b515548g.txt
_cod_data_source_block s0530
_cod_depositor_comments
;
The following automatic conversions were performed:
'_symmetry_cell_setting' value 'Triclinic' changed to 'triclinic'
according to '/home/saulius/struct/CIF-dictionaries/cif_core.dic'
dictionary named 'cif_core.dic' version 2.4.1 from 2010-06-29.

Automatic conversion script
Id: cif_fix_enum 1527 2010-12-29 10:47:43Z saulius 
;
_cod_original_sg_symbol_H-M P-1
_cod_database_code 7006921

loop_
_symmetry_equiv_pos_as_xyz
'x, y, z'
'-x, -y, -z'

loop_
_atom_site_label
_atom_site_type_symbol
_atom_site_fract_x
_atom_site_fract_y
_atom_site_fract_z
_atom_site_U_iso_or_equiv
_atom_site_adp_type
_atom_site_occupancy
_atom_site_symmetry_multiplicity
_atom_site_calc_flag
_atom_site_refinement_flags
_atom_site_disorder_assembly
_atom_site_disorder_group
C1 C 0.2637(3) 0.7976(2) 0.15785(15) 0.0202(8) Uani 1 1 d . . .
C2 C 0.3574(3) 0.8151(2) 0.19074(15) 0.0219(8) Uani 1 1 d . . .
C3 C 0.4018(3) 0.9028(3) 0.19222(16) 0.0251(9) Uani 1 1 d . . .
C4 C 0.3455(3) 0.9779(2) 0.16303(17) 0.0258(9) Uani 1 1 d . . .
C5 C 0.2511(3) 0.9632(2) 0.12981(16) 0.0238(8) Uani 1 1 d . . .
C6 C 0.2130(3) 0.8750(2) 0.12436(16) 0.0225(8) Uani 1 1 d . . .
C7 C 0.1204(3) 0.8573(2) 0.08335(16) 0.0198(8) Uani 1 1 d . . .
C8 C 0.1128(3) 0.9004(2) 0.02702(16) 0.0235(8) Uani 1 1 d . . .
C9 C 0.0317(3) 0.8762(2) -0.01105(16) 0.0234(8) Uani 1 1 d . . .
C10 C -0.0472(3) 0.8074(2) 0.00528(16) 0.0242(8) Uani 1 1 d . . .
C11 C -0.0398(3) 0.7605(2) 0.06000(17) 0.0242(8) Uani 1 1 d . . .
C12 C 0.0419(3) 0.7851(2) 0.09845(16) 0.0213(8) Uani 1 1 d . . .
C13 C 0.2337(3) 0.6254(2) 0.11116(15) 0.0195(8) Uani 1 1 d . . .
C14 C 0.1665(3) 0.5463(2) 0.11235(16) 0.0219(8) Uani 1 1 d . . .
C15 C 0.1883(3) 0.4741(3) 0.07345(17) 0.0255(9) Uani 1 1 d . . .
C16 C 0.2818(3) 0.4800(3) 0.02805(17) 0.0273(9) Uani 1 1 d . . .
C17 C 0.3454(3) 0.5595(2) 0.02202(16) 0.0239(8) Uani 1 1 d . . .
C18 C 0.3246(3) 0.6314(2) 0.06135(15) 0.0211(8) Uani 1 1 d . . .
C19 C 0.3935(3) 0.7163(2) 0.04102(16) 0.0244(8) Uani 1 1 d . . .
C20 C 0.4967(3) 0.7427(3) 0.06456(17) 0.0287(9) Uani 1 1 d . . .
C21 C 0.5604(3) 0.8181(3) 0.04076(18) 0.0320(10) Uani 1 1 d . . .
C22 C 0.5223(4) 0.8684(3) -0.00815(18) 0.0344(10) Uani 1 1 d . . .
C23 C 0.4213(3) 0.8434(3) -0.03361(17) 0.0314(9) Uani 1 1 d . . .
C24 C 0.3606(3) 0.7689(3) -0.00915(17) 0.0265(9) Uani 1 1 d . . .
C25 C 0.1907(3) 0.6578(2) 0.23482(16) 0.0223(8) Uani 1 1 d . . .
C26 C 0.1419(3) 0.7197(3) 0.27878(17) 0.0254(9) Uani 1 1 d . . .
C27 C 0.1303(3) 0.7005(3) 0.33939(17) 0.0261(9) Uani 1 1 d . . .
C28 C 0.1692(3) 0.6129(3) 0.36066(16) 0.0266(9) Uani 1 1 d . . .
C29 C 0.2166(3) 0.5492(3) 0.31987(17) 0.0273(9) Uani 1 1 d . . .
C30 C 0.2295(3) 0.5689(2) 0.25829(16) 0.0217(8) Uani 1 1 d . . .
C31 C 0.2849(3) 0.4877(2) 0.22271(16) 0.0220(8) Uani 1 1 d . . .
C32 C 0.2229(3) 0.4066(3) 0.22140(17) 0.0271(9) Uani 1 1 d . . .
C33 C 0.2721(4) 0.3286(3) 0.19264(18) 0.0324(9) Uani 1 1 d . . .
C34 C 0.3916(4) 0.3281(3) 0.16560(17) 0.0307(9) Uani 1 1 d . . .
C35 C 0.4567(3) 0.4055(3) 0.16721(16) 0.0284(9) Uani 1 1 d . . .
C36 C 0.4036(3) 0.4843(3) 0.19478(16) 0.0247(8) Uani 1 1 d . . .
B1 B 0.1969(3) 0.6995(3) 0.16425(18) 0.0220(9) Uani 1 1 d . . .
F1 F 0.41166(17) 0.74666(13) 0.22416(9) 0.0270(5) Uani 1 1 d . . .
F2 F 0.49389(18) 0.91586(14) 0.22551(9) 0.0316(5) Uani 1 1 d . . .
F3 F 0.38300(19) 1.06444(14) 0.16742(10) 0.0340(5) Uani 1 1 d . . .
F4 F 0.19497(17) 1.04018(13) 0.10501(9) 0.0291(5) Uani 1 1 d . . .
F5 F 0.19189(17) 0.96509(14) 0.00543(9) 0.0286(5) Uani 1 1 d . . .
F6 F 0.03242(18) 0.91945(14) -0.06584(9) 0.0309(5) Uani 1 1 d . . .
F7 F -0.12733(18) 0.78428(14) -0.03111(9) 0.0314(5) Uani 1 1 d . . .
F8 F -0.11135(17) 0.68952(14) 0.07603(9) 0.0303(5) Uani 1 1 d . . .
F9 F 0.07019(16) 0.53687(13) 0.15540(9) 0.0257(5) Uani 1 1 d . . .
F10 F 0.12161(18) 0.39901(14) 0.08066(10) 0.0357(5) Uani 1 1 d . . .
F11 F 0.30634(19) 0.41075(15) -0.01072(10) 0.0369(5) Uani 1 1 d . . .
F12 F 0.43015(18) 0.56722(14) -0.02609(9) 0.0329(5) Uani 1 1 d . . .
F13 F 0.26493(18) 0.74357(15) -0.03641(9) 0.0333(5) Uani 1 1 d . . .
F14 F 0.3852(2) 0.89229(16) -0.08199(10) 0.0447(6) Uani 1 1 d . . .
F15 F 0.5846(2) 0.94099(16) -0.03115(11) 0.0467(6) Uani 1 1 d . . .
F16 F 0.6591(2) 0.84168(17) 0.06525(11) 0.0467(6) Uani 1 1 d . . .
F17 F 0.53866(18) 0.69327(15) 0.11173(9) 0.0337(5) Uani 1 1 d . . .
F18 F 0.09684(18) 0.80775(14) 0.26205(9) 0.0303(5) Uani 1 1 d . . .
F19 F 0.08045(19) 0.76475(15) 0.37755(9) 0.0368(5) Uani 1 1 d . . .
F20 F 0.15953(19) 0.59187(16) 0.41993(9) 0.0367(5) Uani 1 1 d . . .
F21 F 0.25446(19) 0.46339(15) 0.34157(9) 0.0341(5) Uani 1 1 d . . .
F22 F 0.10792(18) 0.40378(14) 0.24953(10) 0.0342(5) Uani 1 1 d . . .
F23 F 0.2065(2) 0.25351(16) 0.19154(11) 0.0477(6) Uani 1 1 d . . .
F24 F 0.4421(2) 0.25145(16) 0.13800(11) 0.0493(6) Uani 1 1 d . . .
F25 F 0.57389(18) 0.40316(16) 0.14319(10) 0.0388(6) Uani 1 1 d . . .
F26 F 0.47082(17) 0.55864(14) 0.19487(9) 0.0308(5) Uani 1 1 d . . .
N1 N 0.0514(2) 0.7349(2) 0.15540(12) 0.0206(7) Uani 1 1 d . . .
H1A H 0.0049 0.6836 0.1576 0.025 Uiso 1 1 calc R . .
H1B H 0.0206 0.7732 0.1860 0.025 Uiso 1 1 calc R . .
C41 C 0.7423(3) 0.2219(2) 0.33176(16) 0.0232(8) Uani 1 1 d . . .
C42 C 0.6511(3) 0.2055(3) 0.29687(16) 0.0265(9) Uani 1 1 d . . .
C43 C 0.6041(3) 0.1185(3) 0.29468(18) 0.0327(10) Uani 1 1 d . . .
C44 C 0.6552(4) 0.0428(3) 0.32601(18) 0.0335(10) Uani 1 1 d . . .
C45 C 0.7472(3) 0.0564(3) 0.36078(17) 0.0290(9) Uani 1 1 d . . .
C46 C 0.7893(3) 0.1443(2) 0.36633(15) 0.0219(8) Uani 1 1 d . . .
C47 C 0.8829(3) 0.1599(2) 0.40708(16) 0.0215(8) Uani 1 1 d . . .
C48 C 0.8928(3) 0.1146(2) 0.46249(16) 0.0237(8) Uani 1 1 d . . .
C49 C 0.9829(3) 0.1324(2) 0.49814(16) 0.0243(8) Uani 1 1 d . . .
C50 C 1.0636(3) 0.2000(3) 0.48117(17) 0.0248(8) Uani 1 1 d . . .
C51 C 1.0520(3) 0.2500(2) 0.42762(17) 0.0256(9) Uani 1 1 d . . .
C52 C 0.9652(3) 0.2304(2) 0.39103(15) 0.0217(8) Uani 1 1 d . . .
C53 C 0.7713(3) 0.3871(2) 0.38606(16) 0.0219(8) Uani 1 1 d . . .
C54 C 0.8423(3) 0.4618(3) 0.39112(16) 0.0228(8) Uani 1 1 d . . .
C55 C 0.8218(3) 0.5273(3) 0.43446(17) 0.0273(9) Uani 1 1 d . . .
C56 C 0.7258(3) 0.5177(3) 0.47806(17) 0.0286(9) Uani 1 1 d . . .
C57 C 0.6577(3) 0.4415(3) 0.47791(16) 0.0270(9) Uani 1 1 d . . .
C58 C 0.6765(3) 0.3758(2) 0.43365(16) 0.0229(8) Uani 1 1 d . . .
C59 C 0.5986(3) 0.2937(3) 0.44552(17) 0.0265(9) Uani 1 1 d . . .
C60 C 0.6180(3) 0.2322(3) 0.49481(17) 0.0268(9) Uani 1 1 d . . .
C61 C 0.5460(4) 0.1592(3) 0.51072(19) 0.0358(10) Uani 1 1 d . . .
C62 C 0.4500(4) 0.1447(3) 0.4791(2) 0.0382(11) Uani 1 1 d . . .
C63 C 0.4271(3) 0.2038(3) 0.4299(2) 0.0367(10) Uani 1 1 d . . .
C64 C 0.5000(3) 0.2783(3) 0.41503(17) 0.0297(9) Uani 1 1 d . . .
C65 C 0.8153(3) 0.3708(2) 0.26030(16) 0.0221(8) Uani 1 1 d . . .
C66 C 0.8622(3) 0.3130(3) 0.21371(16) 0.0238(8) Uani 1 1 d . . .
C67 C 0.8764(3) 0.3397(3) 0.15364(16) 0.0257(9) Uani 1 1 d . . .
C68 C 0.8425(3) 0.4308(3) 0.13699(16) 0.0285(9) Uani 1 1 d . . .
C69 C 0.7961(3) 0.4902(3) 0.18090(17) 0.0278(9) Uani 1 1 d . . .
C70 C 0.7817(3) 0.4640(3) 0.24129(16) 0.0226(8) Uani 1 1 d . . .
C71 C 0.7322(3) 0.5404(3) 0.28086(16) 0.0246(8) Uani 1 1 d . . .
C72 C 0.8006(3) 0.6171(3) 0.28754(17) 0.0276(9) Uani 1 1 d . . .
C73 C 0.7578(4) 0.6918(3) 0.32063(17) 0.0314(9) Uani 1 1 d . . .
C74 C 0.6376(4) 0.6961(3) 0.34636(18) 0.0366(10) Uani 1 1 d . . .
C75 C 0.5643(3) 0.6243(3) 0.33898(17) 0.0311(9) Uani 1 1 d . . .
C76 C 0.6121(3) 0.5480(3) 0.30707(16) 0.0281(9) Uani 1 1 d . . .
B41 B 0.8079(3) 0.3206(3) 0.32858(19) 0.0216(9) Uani 1 1 d . . .
F41 F 0.60045(18) 0.27488(14) 0.26260(9) 0.0320(5) Uani 1 1 d . . .
F42 F 0.5152(2) 0.10706(16) 0.26007(11) 0.0474(7) Uani 1 1 d . . .
F43 F 0.6166(2) -0.04288(16) 0.32145(11) 0.0492(7) Uani 1 1 d . . .
F44 F 0.80112(19) -0.02064(14) 0.38668(10) 0.0354(5) Uani 1 1 d . . .
F45 F 0.81135(17) 0.05349(14) 0.48540(9) 0.0285(5) Uani 1 1 d . . .
F46 F 0.98931(18) 0.08448(14) 0.55086(9) 0.0302(5) Uani 1 1 d . . .
F47 F 1.14921(18) 0.21780(15) 0.51583(9) 0.0344(5) Uani 1 1 d . . .
F48 F 1.12660(17) 0.31902(14) 0.41033(10) 0.0330(5) Uani 1 1 d . . .
F49 F 0.94068(17) 0.47515(14) 0.34990(9) 0.0272(5) Uani 1 1 d . . .
F50 F 0.89364(19) 0.59940(15) 0.43411(10) 0.0399(6) Uani 1 1 d . . .
F51 F 0.7023(2) 0.57973(16) 0.52149(10) 0.0411(6) Uani 1 1 d . . .
F52 F 0.56927(19) 0.42997(15) 0.52361(9) 0.0368(5) Uani 1 1 d . . .
F53 F 0.70916(19) 0.24615(15) 0.52829(9) 0.0365(5) Uani 1 1 d . . .
F54 F 0.5663(2) 0.10244(15) 0.55862(11) 0.0464(6) Uani 1 1 d . . .
F55 F 0.3782(2) 0.07413(16) 0.49421(12) 0.0540(7) Uani 1 1 d . . .
F56 F 0.3353(2) 0.18958(17) 0.39794(12) 0.0494(7) Uani 1 1 d . . .
F57 F 0.47227(18) 0.33608(15) 0.36906(10) 0.0364(5) Uani 1 1 d . . .
F58 F 0.90128(18) 0.22194(14) 0.22606(9) 0.0312(5) Uani 1 1 d . . .
F59 F 0.92283(18) 0.27852(15) 0.11279(9) 0.0337(5) Uani 1 1 d . . .
F60 F 0.85520(19) 0.45935(16) 0.07890(9) 0.0396(6) Uani 1 1 d . . .
F61 F 0.76481(19) 0.57957(15) 0.16313(9) 0.0359(5) Uani 1 1 d . . .
F62 F 0.91641(17) 0.61719(14) 0.25988(10) 0.0328(5) Uani 1 1 d . . .
F63 F 0.8295(2) 0.76194(16) 0.32775(11) 0.0462(6) Uani 1 1 d . . .
F64 F 0.5929(2) 0.77010(17) 0.37809(11) 0.0555(7) Uani 1 1 d . . .
F65 F 0.4464(2) 0.63076(17) 0.36145(10) 0.0467(6) Uani 1 1 d . . .
F66 F 0.53878(18) 0.47902(15) 0.30109(9) 0.0344(5) Uani 1 1 d . . .
N41 N 0.9536(2) 0.2829(2) 0.33518(13) 0.0224(7) Uani 1 1 d . . .
H41A H 0.9819 0.2456 0.3037 0.027 Uiso 1 1 calc R . .
H41B H 1.0012 0.3335 0.3332 0.027 Uiso 1 1 calc R . .
C81 C 0.7786(4) 0.9394(3) 0.1722(2) 0.0519(12) Uani 1 1 d . . .
H81A H 0.7901 0.9500 0.1281 0.062 Uiso 1 1 calc R . .
H81B H 0.7033 0.9765 0.1877 0.062 Uiso 1 1 calc R . .
Cl81 Cl 0.90520(11) 0.97732(10) 0.20372(6) 0.0601(3) Uani 1 1 d . . .
Cl82 Cl 0.76078(10) 0.81841(8) 0.18993(5) 0.0481(3) Uani 1 1 d . . .
C83 C 0.1329(4) 0.0036(3) 0.3360(2) 0.0540(13) Uani 1 1 d . . .
H83A H 0.1119 0.0349 0.3745 0.065 Uiso 1 1 calc R . .
H83B H 0.0708 -0.0423 0.3327 0.065 Uiso 1 1 calc R . .
Cl83 Cl 0.27715(12) -0.05558(10) 0.33622(6) 0.0649(4) Uani 1 1 d . . .
Cl84 Cl 0.12732(12) 0.08767(9) 0.27661(6) 0.0597(4) Uani 1 1 d . . .

loop_
_atom_site_aniso_label
_atom_site_aniso_U_11
_atom_site_aniso_U_22
_atom_site_aniso_U_33
_atom_site_aniso_U_23
_atom_site_aniso_U_13
_atom_site_aniso_U_12
C1 0.0195(18) 0.022(2) 0.0190(19) -0.0048(16) 0.0006(14) 0.0011(14)
C2 0.0223(19) 0.023(2) 0.020(2) -0.0015(16) -0.0025(15) -0.0006(15)
C3 0.0203(19) 0.030(2) 0.026(2) -0.0039(18) -0.0063(16) -0.0052(16)
C4 0.029(2) 0.018(2) 0.031(2) -0.0043(17) -0.0001(17) -0.0102(16)
C5 0.025(2) 0.022(2) 0.023(2) 0.0032(17) -0.0011(15) 0.0017(15)
C6 0.0205(19) 0.024(2) 0.023(2) -0.0021(16) -0.0008(15) -0.0014(15)
C7 0.0193(18) 0.0164(19) 0.024(2) -0.0033(16) -0.0019(15) 0.0005(14)
C8 0.0225(19) 0.018(2) 0.029(2) 0.0020(17) 0.0011(16) -0.0020(15)
C9 0.026(2) 0.024(2) 0.020(2) 0.0023(17) -0.0085(15) 0.0046(15)
C10 0.023(2) 0.022(2) 0.028(2) -0.0048(17) -0.0076(16) 0.0024(15)
C11 0.0206(19) 0.018(2) 0.034(2) -0.0026(17) -0.0005(16) -0.0035(15)
C12 0.0214(19) 0.020(2) 0.022(2) -0.0004(16) -0.0010(15) -0.0003(15)
C13 0.0175(18) 0.021(2) 0.021(2) 0.0052(16) -0.0065(14) -0.0008(14)
C14 0.0224(19) 0.023(2) 0.021(2) -0.0008(17) -0.0017(15) -0.0028(15)
C15 0.027(2) 0.022(2) 0.029(2) 0.0006(18) -0.0068(17) -0.0050(16)
C16 0.032(2) 0.023(2) 0.027(2) -0.0061(18) -0.0067(17) 0.0034(16)
C17 0.027(2) 0.021(2) 0.023(2) 0.0014(17) -0.0029(16) 0.0032(15)
C18 0.0212(19) 0.021(2) 0.021(2) 0.0029(16) -0.0009(15) -0.0014(14)
C19 0.026(2) 0.024(2) 0.022(2) -0.0038(17) 0.0039(15) 0.0015(15)
C20 0.029(2) 0.030(2) 0.026(2) -0.0032(18) -0.0006(17) 0.0004(17)
C21 0.024(2) 0.038(3) 0.035(2) -0.005(2) 0.0026(17) -0.0097(17)
C22 0.040(2) 0.026(2) 0.033(2) 0.0051(19) 0.0131(19) -0.0080(18)
C23 0.037(2) 0.030(2) 0.024(2) 0.0056(19) 0.0028(18) 0.0037(18)
C24 0.025(2) 0.025(2) 0.029(2) -0.0004(18) -0.0006(16) -0.0003(16)
C25 0.0193(18) 0.027(2) 0.022(2) 0.0001(17) -0.0029(15) -0.0054(15)
C26 0.0229(19) 0.028(2) 0.025(2) 0.0020(18) -0.0027(15) -0.0017(15)
C27 0.027(2) 0.028(2) 0.024(2) -0.0088(18) -0.0015(16) -0.0007(16)
C28 0.028(2) 0.036(2) 0.015(2) -0.0008(18) -0.0033(15) -0.0039(17)
C29 0.026(2) 0.028(2) 0.028(2) 0.0057(19) -0.0042(16) -0.0033(16)
C30 0.0187(18) 0.023(2) 0.023(2) -0.0003(16) -0.0019(15) 0.0002(14)
C31 0.0238(19) 0.022(2) 0.020(2) 0.0025(16) -0.0028(15) -0.0015(15)
C32 0.024(2) 0.029(2) 0.026(2) 0.0073(18) 0.0028(16) -0.0005(16)
C33 0.043(2) 0.018(2) 0.036(2) 0.0008(19) -0.0007(19) -0.0054(18)
C34 0.041(2) 0.019(2) 0.029(2) 0.0011(18) 0.0013(18) 0.0073(17)
C35 0.026(2) 0.036(3) 0.022(2) 0.0025(18) 0.0038(16) -0.0005(17)
C36 0.027(2) 0.026(2) 0.021(2) 0.0050(17) -0.0059(16) -0.0031(16)
B1 0.019(2) 0.025(2) 0.022(2) 0.0009(19) -0.0016(17) 0.0007(16)
F1 0.0280(11) 0.0243(12) 0.0297(12) 0.0037(9) -0.0103(9) -0.0005(8)
F2 0.0313(12) 0.0300(13) 0.0366(13) -0.0056(10) -0.0135(10) -0.0060(9)
F3 0.0404(13) 0.0242(13) 0.0400(14) -0.0005(10) -0.0117(10) -0.0097(9)
F4 0.0325(12) 0.0198(11) 0.0359(13) 0.0025(10) -0.0095(9) -0.0021(9)
F5 0.0291(11) 0.0270(12) 0.0302(12) 0.0054(10) -0.0032(9) -0.0086(9)
F6 0.0378(12) 0.0284(12) 0.0271(13) 0.0036(10) -0.0105(9) 0.0002(9)
F7 0.0330(12) 0.0339(13) 0.0299(12) -0.0041(10) -0.0141(10) -0.0019(9)
F8 0.0304(11) 0.0275(12) 0.0349(13) 0.0009(10) -0.0068(9) -0.0108(9)
F9 0.0237(11) 0.0259(12) 0.0269(12) -0.0002(9) 0.0027(9) -0.0053(8)
F10 0.0366(12) 0.0274(13) 0.0445(14) -0.0094(11) -0.0020(10) -0.0100(10)
F11 0.0463(14) 0.0297(13) 0.0346(14) -0.0128(11) 0.0007(10) -0.0004(10)
F12 0.0401(12) 0.0305(13) 0.0246(12) -0.0009(10) 0.0094(10) 0.0033(9)
F13 0.0338(12) 0.0376(14) 0.0289(13) 0.0012(10) -0.0071(10) 0.0000(9)
F14 0.0541(15) 0.0387(15) 0.0369(14) 0.0139(12) 0.0035(11) 0.0055(11)
F15 0.0548(15) 0.0300(14) 0.0523(16) 0.0018(12) 0.0143(12) -0.0135(11)
F16 0.0377(14) 0.0515(16) 0.0535(16) -0.0079(13) -0.0015(11) -0.0214(11)
F17 0.0314(12) 0.0395(14) 0.0310(13) 0.0032(11) -0.0088(10) -0.0035(9)
F18 0.0403(12) 0.0238(12) 0.0258(12) -0.0050(10) -0.0016(9) 0.0040(9)
F19 0.0430(13) 0.0396(14) 0.0268(13) -0.0098(11) 0.0009(10) 0.0029(10)
F20 0.0429(13) 0.0488(15) 0.0168(12) 0.0021(10) -0.0011(9) 0.0017(10)
F21 0.0415(13) 0.0306(13) 0.0274(13) 0.0104(10) -0.0010(9) 0.0047(9)
F22 0.0298(12) 0.0288(13) 0.0426(14) 0.0029(11) 0.0055(10) -0.0088(9)
F23 0.0567(15) 0.0279(14) 0.0586(17) -0.0031(12) 0.0028(12) -0.0157(11)
F24 0.0638(16) 0.0280(14) 0.0518(16) -0.0087(12) 0.0094(12) 0.0097(11)
F25 0.0272(12) 0.0502(15) 0.0358(14) 0.0011(11) 0.0062(10) 0.0046(10)
F26 0.0275(11) 0.0326(13) 0.0325(13) 0.0004(10) -0.0011(9) -0.0067(9)
N1 0.0239(16) 0.0204(17) 0.0176(16) 0.0012(13) -0.0009(12) -0.0042(12)
C41 0.025(2) 0.022(2) 0.022(2) -0.0042(17) 0.0011(15) -0.0009(15)
C42 0.030(2) 0.028(2) 0.022(2) 0.0048(17) -0.0051(16) -0.0053(16)
C43 0.036(2) 0.034(3) 0.031(2) -0.0015(19) -0.0152(18) -0.0090(18)
C44 0.047(2) 0.022(2) 0.036(2) -0.0035(19) -0.0146(19) -0.0141(18)
C45 0.035(2) 0.021(2) 0.031(2) 0.0051(18) -0.0065(17) -0.0029(16)
C46 0.0236(19) 0.022(2) 0.020(2) -0.0045(16) -0.0012(15) -0.0020(15)
C47 0.0225(19) 0.020(2) 0.022(2) -0.0020(16) -0.0020(15) -0.0024(14)
C48 0.028(2) 0.018(2) 0.024(2) 0.0020(17) 0.0022(16) -0.0021(15)
C49 0.034(2) 0.021(2) 0.018(2) -0.0027(16) -0.0029(16) 0.0050(16)
C50 0.0228(19) 0.024(2) 0.029(2) -0.0032(17) -0.0119(16) 0.0000(15)
C51 0.0216(19) 0.020(2) 0.035(2) -0.0006(18) -0.0013(16) 0.0003(15)
C52 0.0212(19) 0.026(2) 0.018(2) -0.0001(16) -0.0009(15) 0.0018(15)
C53 0.0193(18) 0.024(2) 0.023(2) 0.0016(16) -0.0055(15) 0.0013(15)
C54 0.0225(19) 0.025(2) 0.020(2) 0.0015(17) -0.0013(15) -0.0025(15)
C55 0.029(2) 0.021(2) 0.033(2) -0.0068(18) -0.0071(17) -0.0034(16)
C56 0.038(2) 0.025(2) 0.023(2) -0.0048(18) -0.0056(17) 0.0072(17)
C57 0.027(2) 0.029(2) 0.023(2) 0.0053(18) 0.0025(16) 0.0047(16)
C58 0.026(2) 0.023(2) 0.019(2) 0.0024(17) -0.0022(15) 0.0010(15)
C59 0.024(2) 0.023(2) 0.029(2) 0.0038(18) 0.0066(16) 0.0011(15)
C60 0.023(2) 0.028(2) 0.027(2) 0.0034(18) 0.0044(16) 0.0036(16)
C61 0.038(2) 0.032(3) 0.033(2) 0.002(2) 0.0099(19) 0.0062(19)
C62 0.036(2) 0.020(2) 0.055(3) -0.004(2) 0.016(2) -0.0049(18)
C63 0.021(2) 0.036(3) 0.053(3) -0.010(2) 0.0016(19) -0.0002(17)
C64 0.027(2) 0.029(2) 0.030(2) 0.0008(19) 0.0061(17) 0.0013(17)
C65 0.0203(18) 0.023(2) 0.023(2) 0.0000(17) -0.0034(15) -0.0030(14)
C66 0.0238(19) 0.024(2) 0.024(2) 0.0016(17) -0.0041(15) -0.0045(15)
C67 0.026(2) 0.035(2) 0.017(2) -0.0060(18) 0.0005(15) -0.0066(16)
C68 0.026(2) 0.042(3) 0.018(2) 0.0024(19) -0.0029(16) -0.0053(17)
C69 0.028(2) 0.026(2) 0.029(2) 0.0034(19) -0.0045(16) -0.0012(16)
C70 0.0192(18) 0.029(2) 0.019(2) 0.0035(17) 0.0007(14) -0.0044(15)
C71 0.028(2) 0.022(2) 0.022(2) 0.0055(17) -0.0016(16) 0.0014(16)
C72 0.027(2) 0.028(2) 0.026(2) 0.0021(18) 0.0008(16) -0.0010(17)
C73 0.038(2) 0.027(2) 0.029(2) 0.0023(19) -0.0021(18) -0.0051(18)
C74 0.052(3) 0.025(2) 0.030(2) -0.0016(19) 0.000(2) 0.012(2)
C75 0.025(2) 0.043(3) 0.022(2) 0.0040(19) 0.0038(16) 0.0053(18)
C76 0.032(2) 0.031(2) 0.020(2) 0.0063(18) -0.0027(16) -0.0002(18)
B41 0.020(2) 0.020(2) 0.026(2) -0.0009(19) -0.0092(17) -0.0005(16)
F41 0.0333(12) 0.0277(12) 0.0365(13) 0.0058(10) -0.0130(10) -0.0031(9)
F42 0.0628(16) 0.0344(14) 0.0529(16) 0.0031(12) -0.0365(13) -0.0157(11)
F43 0.0691(17) 0.0268(14) 0.0588(17) 0.0033(12) -0.0314(13) -0.0197(11)
F44 0.0474(13) 0.0217(12) 0.0387(14) 0.0017(10) -0.0135(10) -0.0027(9)
F45 0.0295(11) 0.0253(12) 0.0303(12) 0.0045(10) -0.0016(9) -0.0059(9)
F46 0.0408(12) 0.0267(12) 0.0231(12) 0.0021(10) -0.0069(9) 0.0014(9)
F47 0.0371(13) 0.0344(13) 0.0349(13) -0.0023(11) -0.0169(10) -0.0033(9)
F48 0.0280(11) 0.0285(13) 0.0441(14) 0.0051(11) -0.0083(10) -0.0113(9)
F49 0.0256(11) 0.0265(12) 0.0292(12) -0.0009(10) 0.0020(9) -0.0063(8)
F50 0.0422(13) 0.0302(13) 0.0496(15) -0.0150(11) -0.0047(11) -0.0102(10)
F51 0.0532(15) 0.0379(14) 0.0321(14) -0.0148(12) -0.0033(11) 0.0055(11)
F52 0.0450(13) 0.0338(13) 0.0271(13) 0.0025(10) 0.0107(10) 0.0053(10)
F53 0.0440(14) 0.0356(14) 0.0281(13) 0.0039(10) -0.0031(10) 0.0057(10)
F54 0.0647(16) 0.0292(14) 0.0397(15) 0.0111(12) 0.0096(12) 0.0051(11)
F55 0.0503(15) 0.0325(15) 0.0746(19) 0.0020(13) 0.0183(13) -0.0113(11)
F56 0.0355(14) 0.0452(16) 0.0691(18) -0.0054(13) -0.0070(12) -0.0089(11)
F57 0.0337(12) 0.0367(14) 0.0390(14) 0.0046(11) -0.0088(10) -0.0014(9)
F58 0.0420(13) 0.0246(12) 0.0257(12) -0.0027(10) 0.0003(9) 0.0018(9)
F59 0.0377(12) 0.0401(14) 0.0233(12) -0.0088(11) 0.0013(9) -0.0043(10)
F60 0.0454(14) 0.0508(15) 0.0212(13) 0.0086(11) -0.0021(10) -0.0020(11)
F61 0.0462(13) 0.0301(13) 0.0290(13) 0.0108(10) -0.0026(10) 0.0032(10)
F62 0.0279(12) 0.0317(13) 0.0379(13) 0.0003(10) 0.0037(10) -0.0081(9)
F63 0.0602(16) 0.0308(14) 0.0484(16) -0.0056(12) -0.0015(12) -0.0113(12)
F64 0.0766(18) 0.0365(15) 0.0473(17) -0.0078(13) 0.0150(13) 0.0109(13)
F65 0.0343(13) 0.0627(17) 0.0376(15) 0.0063(12) 0.0084(10) 0.0122(11)
F66 0.0262(11) 0.0430(14) 0.0340(13) 0.0065(11) -0.0013(9) -0.0109(10)
N41 0.0235(16) 0.0209(17) 0.0222(17) 0.0003(14) 0.0015(12) -0.0043(12)
C81 0.050(3) 0.051(3) 0.054(3) 0.005(2) -0.008(2) 0.001(2)
Cl81 0.0544(7) 0.0726(9) 0.0544(8) -0.0042(7) -0.0079(6) -0.0085(6)
Cl82 0.0450(6) 0.0478(7) 0.0481(7) 0.0040(6) 0.0022(5) 0.0069(5)
C83 0.070(3) 0.043(3) 0.041(3) 0.004(2) 0.022(2) 0.009(2)
Cl83 0.0643(8) 0.0751(10) 0.0538(8) 0.0026(7) -0.0139(6) 0.0125(6)
Cl84 0.0791(9) 0.0491(8) 0.0431(7) 0.0088(6) 0.0101(6) 0.0181(6)

loop_
_atom_type_symbol
_atom_type_description
_atom_type_scat_dispersion_real
_atom_type_scat_dispersion_imag
_atom_type_scat_source
C C 0.0033 0.0016 'International Tables Vol C Tables 4.2.6.8 and 6.1.1.4'
H H 0.0000 0.0000 'International Tables Vol C Tables 4.2.6.8 and 6.1.1.4'
B B 0.0013 0.0007 'International Tables Vol C Tables 4.2.6.8 and 6.1.1.4'
F F 0.0171 0.0103 'International Tables Vol C Tables 4.2.6.8 and 6.1.1.4'
Cl Cl 0.1484 0.1585 'International Tables Vol C Tables 4.2.6.8 and 6.1.1.4'
N N 0.0061 0.0033 'International Tables Vol C Tables 4.2.6.8 and 6.1.1.4'

loop_
_geom_angle_atom_site_label_1
_geom_angle_atom_site_label_2
_geom_angle_atom_site_label_3
_geom_angle
_geom_angle_site_symmetry_1
_geom_angle_site_symmetry_3
_geom_angle_publ_flag
C2 C1 C6 116.6(3) . . ?
C2 C1 B1 122.8(3) . . ?
C6 C1 B1 119.8(3) . . ?
F1 C2 C1 121.4(3) . . ?
F1 C2 C3 115.7(3) . . ?
C1 C2 C3 122.9(3) . . ?
F2 C3 C4 120.1(3) . . ?
F2 C3 C2 120.3(3) . . ?
C4 C3 C2 119.5(3) . . ?
F3 C4 C5 120.9(3) . . ?
F3 C4 C3 119.9(3) . . ?
C5 C4 C3 119.2(3) . . ?
F4 C5 C6 122.1(3) . . ?
F4 C5 C4 116.4(3) . . ?
C6 C5 C4 121.5(3) . . ?
C5 C6 C1 120.0(3) . . ?
C5 C6 C7 121.6(3) . . ?
C1 C6 C7 118.3(3) . . ?
C8 C7 C12 115.7(3) . . ?
C8 C7 C6 124.9(3) . . ?
C12 C7 C6 119.0(3) . . ?
F5 C8 C9 116.4(3) . . ?
F5 C8 C7 120.8(3) . . ?
C9 C8 C7 122.6(3) . . ?
F6 C9 C10 120.0(3) . . ?
F6 C9 C8 119.1(3) . . ?
C10 C9 C8 120.9(3) . . ?
F7 C10 C9 121.3(3) . . ?
F7 C10 C11 120.3(3) . . ?
C9 C10 C11 118.4(3) . . ?
F8 C11 C10 119.9(3) . . ?
F8 C11 C12 119.5(3) . . ?
C10 C11 C12 120.6(3) . . ?
C11 C12 C7 121.8(3) . . ?
C11 C12 N1 120.7(3) . . ?
C7 C12 N1 117.5(3) . . ?
C14 C13 C18 113.8(3) . . ?
C14 C13 B1 117.6(3) . . ?
C18 C13 B1 128.6(3) . . ?
F9 C14 C15 115.3(3) . . ?
F9 C14 C13 119.0(3) . . ?
C15 C14 C13 125.8(3) . . ?
F10 C15 C16 120.8(3) . . ?
F10 C15 C14 120.7(3) . . ?
C16 C15 C14 118.5(3) . . ?
F11 C16 C15 120.3(3) . . ?
F11 C16 C17 121.4(3) . . ?
C15 C16 C17 118.3(3) . . ?
F12 C17 C16 117.2(3) . . ?
F12 C17 C18 119.6(3) . . ?
C16 C17 C18 123.2(3) . . ?
C17 C18 C13 120.2(3) . . ?
C17 C18 C19 113.4(3) . . ?
C13 C18 C19 126.0(3) . . ?
C20 C19 C24 115.5(3) . . ?
C20 C19 C18 125.4(3) . . ?
C24 C19 C18 118.8(3) . . ?
F17 C20 C19 119.7(3) . . ?
F17 C20 C21 118.1(3) . . ?
C19 C20 C21 122.2(4) . . ?
F16 C21 C22 120.1(3) . . ?
F16 C21 C20 120.2(4) . . ?
C22 C21 C20 119.7(4) . . ?
F15 C22 C21 119.5(4) . . ?
F15 C22 C23 120.6(4) . . ?
C21 C22 C23 119.9(3) . . ?
F14 C23 C24 121.4(4) . . ?
F14 C23 C22 119.7(3) . . ?
C24 C23 C22 118.9(4) . . ?
F13 C24 C23 117.7(3) . . ?
F13 C24 C19 118.5(3) . . ?
C23 C24 C19 123.7(4) . . ?
C26 C25 C30 113.5(3) . . ?
C26 C25 B1 116.4(3) . . ?
C30 C25 B1 130.1(3) . . ?
C27 C26 F18 114.3(3) . . ?
C27 C26 C25 126.0(3) . . ?
F18 C26 C25 119.6(3) . . ?
F19 C27 C26 121.0(3) . . ?
F19 C27 C28 120.2(3) . . ?
C26 C27 C28 118.8(3) . . ?
F20 C28 C29 121.8(3) . . ?
F20 C28 C27 120.3(3) . . ?
C29 C28 C27 117.9(3) . . ?
F21 C29 C28 117.1(3) . . ?
F21 C29 C30 119.5(3) . . ?
C28 C29 C30 123.4(3) . . ?
C29 C30 C25 120.4(3) . . ?
C29 C30 C31 113.4(3) . . ?
C25 C30 C31 126.2(3) . . ?
C36 C31 C32 115.9(3) . . ?
C36 C31 C30 122.9(3) . . ?
C32 C31 C30 120.8(3) . . ?
F22 C32 C33 117.6(3) . . ?
F22 C32 C31 119.2(3) . . ?
C33 C32 C31 123.2(3) . . ?
F23 C33 C32 120.5(3) . . ?
F23 C33 C34 120.7(3) . . ?
C32 C33 C34 118.8(4) . . ?
F24 C34 C35 120.7(3) . . ?
F24 C34 C33 119.6(4) . . ?
C35 C34 C33 119.7(3) . . ?
F25 C35 C34 119.4(3) . . ?
F25 C35 C36 120.3(3) . . ?
C34 C35 C36 120.2(3) . . ?
F26 C36 C35 118.0(3) . . ?
F26 C36 C31 119.9(3) . . ?
C35 C36 C31 122.0(3) . . ?
C1 B1 C13 117.2(3) . . ?
C1 B1 C25 109.9(3) . . ?
C13 B1 C25 117.8(3) . . ?
C1 B1 N1 102.2(3) . . ?
C13 B1 N1 103.5(3) . . ?
C25 B1 N1 103.8(3) . . ?
C12 N1 B1 111.3(2) . . ?
C12 N1 H1A 109.4 . . ?
B1 N1 H1A 109.4 . . ?
C12 N1 H1B 109.4 . . ?
B1 N1 H1B 109.4 . . ?
H1A N1 H1B 108.0 . . ?
C42 C41 C46 116.9(3) . . ?
C42 C41 B41 122.9(3) . . ?
C46 C41 B41 119.7(3) . . ?
F41 C42 C41 121.3(3) . . ?
F41 C42 C43 115.6(3) . . ?
C41 C42 C43 123.1(3) . . ?
F42 C43 C44 120.4(3) . . ?
F42 C43 C42 120.3(3) . . ?
C44 C43 C42 119.2(3) . . ?
F43 C44 C45 120.7(3) . . ?
F43 C44 C43 120.2(3) . . ?
C45 C44 C43 119.1(4) . . ?
F44 C45 C44 117.0(3) . . ?
F44 C45 C46 120.8(3) . . ?
C44 C45 C46 122.1(3) . . ?
C45 C46 C41 119.3(3) . . ?
C45 C46 C47 122.0(3) . . ?
C41 C46 C47 118.7(3) . . ?
C48 C47 C52 115.8(3) . . ?
C48 C47 C46 125.3(3) . . ?
C52 C47 C46 118.7(3) . . ?
F45 C48 C49 116.5(3) . . ?
F45 C48 C47 121.2(3) . . ?
C49 C48 C47 122.3(3) . . ?
F46 C49 C50 119.7(3) . . ?
F46 C49 C48 119.4(3) . . ?
C50 C49 C48 120.9(3) . . ?
F47 C50 C49 120.8(3) . . ?
F47 C50 C51 121.0(3) . . ?
C49 C50 C51 118.2(3) . . ?
F48 C51 C52 118.8(3) . . ?
F48 C51 C50 120.1(3) . . ?
C52 C51 C50 121.1(3) . . ?
C51 C52 C47 121.6(3) . . ?
C51 C52 N41 120.8(3) . . ?
C47 C52 N41 117.6(3) . . ?
C54 C53 C58 114.7(3) . . ?
C54 C53 B41 117.6(3) . . ?
C58 C53 B41 127.7(3) . . ?
F49 C54 C55 115.1(3) . . ?
F49 C54 C53 119.3(3) . . ?
C55 C54 C53 125.6(3) . . ?
F50 C55 C56 120.5(3) . . ?
F50 C55 C54 121.0(3) . . ?
C56 C55 C54 118.5(3) . . ?
F51 C56 C57 120.7(3) . . ?
F51 C56 C55 120.7(3) . . ?
C57 C56 C55 118.5(3) . . ?
F52 C57 C56 117.5(3) . . ?
F52 C57 C58 119.2(3) . . ?
C56 C57 C58 123.2(3) . . ?
C57 C58 C53 119.2(3) . . ?
C57 C58 C59 113.9(3) . . ?
C53 C58 C59 126.7(3) . . ?
C64 C59 C60 116.2(3) . . ?
C64 C59 C58 124.8(3) . . ?
C60 C59 C58 118.8(3) . . ?
F53 C60 C61 118.6(3) . . ?
F53 C60 C59 119.2(3) . . ?
C61 C60 C59 122.3(4) . . ?
F54 C61 C62 119.1(4) . . ?
F54 C61 C60 120.6(4) . . ?
C62 C61 C60 120.3(4) . . ?
F55 C62 C61 121.1(4) . . ?
F55 C62 C63 119.3(4) . . ?
C61 C62 C63 119.6(4) . . ?
F56 C63 C64 120.4(4) . . ?
F56 C63 C62 120.3(4) . . ?
C64 C63 C62 119.2(4) . . ?
F57 C64 C59 119.9(3) . . ?
F57 C64 C63 117.7(4) . . ?
C59 C64 C63 122.4(4) . . ?
C66 C65 C70 114.2(3) . . ?
C66 C65 B41 115.6(3) . . ?
C70 C65 B41 130.2(3) . . ?
F58 C66 C67 114.2(3) . . ?
F58 C66 C65 120.2(3) . . ?
C67 C66 C65 125.6(3) . . ?
F59 C67 C68 121.0(3) . . ?
F59 C67 C66 120.6(3) . . ?
C68 C67 C66 118.4(3) . . ?
F60 C68 C69 121.7(3) . . ?
F60 C68 C67 120.1(3) . . ?
C69 C68 C67 118.3(3) . . ?
F61 C69 C68 116.9(3) . . ?
F61 C69 C70 119.5(3) . . ?
C68 C69 C70 123.7(3) . . ?
C69 C70 C65 119.8(3) . . ?
C69 C70 C71 114.3(3) . . ?
C65 C70 C71 125.9(3) . . ?
C76 C71 C72 115.2(3) . . ?
C76 C71 C70 123.4(3) . . ?
C72 C71 C70 120.9(3) . . ?
F62 C72 C73 117.9(3) . . ?
F62 C72 C71 118.4(3) . . ?
C73 C72 C71 123.6(3) . . ?
F63 C73 C72 121.2(3) . . ?
F63 C73 C74 119.8(4) . . ?
C72 C73 C74 119.0(4) . . ?
F64 C74 C75 120.3(4) . . ?
F64 C74 C73 120.0(4) . . ?
C75 C74 C73 119.7(4) . . ?
F65 C75 C74 119.6(4) . . ?
F65 C75 C76 120.7(4) . . ?
C74 C75 C76 119.7(3) . . ?
F66 C76 C75 118.3(3) . . ?
F66 C76 C71 119.1(3) . . ?
C75 C76 C71 122.6(4) . . ?
C41 B41 C53 115.8(3) . . ?
C41 B41 C65 111.9(3) . . ?
C53 B41 C65 118.3(3) . . ?
C41 B41 N41 101.2(3) . . ?
C53 B41 N41 103.9(3) . . ?
C65 B41 N41 102.9(3) . . ?
C52 N41 B41 111.4(3) . . ?
C52 N41 H41A 109.3 . . ?
B41 N41 H41A 109.3 . . ?
C52 N41 H41B 109.3 . . ?
B41 N41 H41B 109.3 . . ?
H41A N41 H41B 108.0 . . ?
Cl81 C81 Cl82 111.0(2) . . ?
Cl81 C81 H81A 109.4 . . ?
Cl82 C81 H81A 109.4 . . ?
Cl81 C81 H81B 109.4 . . ?
Cl82 C81 H81B 109.4 . . ?
H81A C81 H81B 108.0 . . ?
Cl83 C83 Cl84 112.1(2) . . ?
Cl83 C83 H83A 109.2 . . ?
Cl84 C83 H83A 109.2 . . ?
Cl83 C83 H83B 109.2 . . ?
Cl84 C83 H83B 109.2 . . ?
H83A C83 H83B 107.9 . . ?

loop_
_geom_bond_atom_site_label_1
_geom_bond_atom_site_label_2
_geom_bond_distance
_geom_bond_site_symmetry_2
_geom_bond_publ_flag
C1 C2 1.371(5) . ?
C1 C6 1.420(5) . ?
C1 B1 1.623(5) . ?
C2 F1 1.347(4) . ?
C2 C3 1.381(5) . ?
C3 F2 1.347(4) . ?
C3 C4 1.374(5) . ?
C4 F3 1.343(4) . ?
C4 C5 1.372(5) . ?
C5 F4 1.348(4) . ?
C5 C6 1.372(5) . ?
C6 C7 1.483(5) . ?
C7 C8 1.385(5) . ?
C7 C12 1.397(5) . ?
C8 F5 1.351(4) . ?
C8 C9 1.369(5) . ?
C9 F6 1.347(4) . ?
C9 C10 1.368(5) . ?
C10 F7 1.330(4) . ?
C10 C11 1.376(5) . ?
C11 F8 1.339(4) . ?
C11 C12 1.382(5) . ?
C12 N1 1.443(4) . ?
C13 C14 1.391(5) . ?
C13 C18 1.420(5) . ?
C13 B1 1.632(5) . ?
C14 F9 1.363(4) . ?
C14 C15 1.376(5) . ?
C15 F10 1.337(4) . ?
C15 C16 1.370(5) . ?
C16 F11 1.344(4) . ?
C16 C17 1.370(5) . ?
C17 F12 1.353(4) . ?
C17 C18 1.378(5) . ?
C18 C19 1.503(5) . ?
C19 C20 1.382(5) . ?
C19 C24 1.388(5) . ?
C20 F17 1.346(4) . ?
C20 C21 1.382(5) . ?
C21 F16 1.335(4) . ?
C21 C22 1.368(6) . ?
C22 F15 1.336(4) . ?
C22 C23 1.376(6) . ?
C23 F14 1.341(4) . ?
C23 C24 1.359(5) . ?
C24 F13 1.349(4) . ?
C25 C26 1.396(5) . ?
C25 C30 1.407(5) . ?
C25 B1 1.659(5) . ?
C26 C27 1.367(5) . ?
C26 F18 1.370(4) . ?
C27 F19 1.335(4) . ?
C27 C28 1.374(5) . ?
C28 F20 1.342(4) . ?
C28 C29 1.360(5) . ?
C29 F21 1.352(4) . ?
C29 C30 1.389(5) . ?
C30 C31 1.497(5) . ?
C31 C36 1.383(5) . ?
C31 C32 1.389(5) . ?
C32 F22 1.352(4) . ?
C32 C33 1.365(5) . ?
C33 F23 1.337(4) . ?
C33 C34 1.386(5) . ?
C34 F24 1.341(4) . ?
C34 C35 1.364(5) . ?
C35 F25 1.339(4) . ?
C35 C36 1.375(5) . ?
C36 F26 1.337(4) . ?
B1 N1 1.670(5) . ?
N1 H1A 0.9200 . ?
N1 H1B 0.9200 . ?
C41 C42 1.373(5) . ?
C41 C46 1.421(5) . ?
C41 B41 1.625(5) . ?
C42 F41 1.349(4) . ?
C42 C43 1.386(5) . ?
C43 F42 1.333(4) . ?
C43 C44 1.379(5) . ?
C44 F43 1.337(4) . ?
C44 C45 1.369(5) . ?
C45 F44 1.349(4) . ?
C45 C46 1.385(5) . ?
C46 C47 1.480(5) . ?
C47 C48 1.384(5) . ?
C47 C52 1.409(5) . ?
C48 F45 1.340(4) . ?
C48 C49 1.380(5) . ?
C49 F46 1.343(4) . ?
C49 C50 1.371(5) . ?
C50 F47 1.326(4) . ?
C50 C51 1.379(5) . ?
C51 F48 1.344(4) . ?
C51 C52 1.373(5) . ?
C52 N41 1.441(4) . ?
C53 C54 1.382(5) . ?
C53 C58 1.421(5) . ?
C53 B41 1.638(6) . ?
C54 F49 1.363(4) . ?
C54 C55 1.373(5) . ?
C55 F50 1.342(4) . ?
C55 C56 1.369(5) . ?
C56 F51 1.342(4) . ?
C56 C57 1.366(5) . ?
C57 F52 1.347(4) . ?
C57 C58 1.389(5) . ?
C58 C59 1.499(5) . ?
C59 C64 1.376(5) . ?
C59 C60 1.403(5) . ?
C60 F53 1.344(4) . ?
C60 C61 1.365(6) . ?
C61 F54 1.342(4) . ?
C61 C62 1.364(6) . ?
C62 F55 1.333(4) . ?
C62 C63 1.389(6) . ?
C63 F56 1.329(5) . ?
C63 C64 1.385(6) . ?
C64 F57 1.336(4) . ?
C65 C66 1.396(5) . ?
C65 C70 1.414(5) . ?
C65 B41 1.655(5) . ?
C66 F58 1.367(4) . ?
C66 C67 1.377(5) . ?
C67 F59 1.335(4) . ?
C67 C68 1.374(5) . ?
C68 F60 1.341(4) . ?
C68 C69 1.365(5) . ?
C69 F61 1.352(4) . ?
C69 C70 1.383(5) . ?
C70 C71 1.479(5) . ?
C71 C76 1.385(5) . ?
C71 C72 1.395(5) . ?
C72 F62 1.354(4) . ?
C72 C73 1.359(5) . ?
C73 F63 1.343(4) . ?
C73 C74 1.381(5) . ?
C74 F64 1.340(4) . ?
C74 C75 1.375(6) . ?
C75 F65 1.336(4) . ?
C75 C76 1.377(5) . ?
C76 F66 1.337(4) . ?
B41 N41 1.670(5) . ?
N41 H41A 0.9200 . ?
N41 H41B 0.9200 . ?
C81 Cl81 1.754(5) . ?
C81 Cl82 1.776(5) . ?
C81 H81A 0.9900 . ?
C81 H81B 0.9900 . ?
C83 Cl83 1.742(5) . ?
C83 Cl84 1.753(5) . ?
C83 H83A 0.9900 . ?
C83 H83B 0.9900 . ?

loop_
_geom_hbond_atom_site_label_D
_geom_hbond_atom_site_label_H
_geom_hbond_atom_site_label_A
_geom_hbond_distance_DH
_geom_hbond_distance_HA
_geom_hbond_distance_DA
_geom_hbond_angle_DHA
_geom_hbond_site_symmetry_A
N1 H1A F9 0.92 2.17 2.826(3) 127.5 .
N1 H1B F18 0.92 2.07 2.760(3) 130.6 .
N41 H41B F49 0.92 2.13 2.778(4) 127.0 .
N41 H41A F58 0.92 2.09 2.766(4) 129.7 .
